data_4104947
loop_
_publ_author_name
'Marthe T. C. Walvoort'
'Gerrit Lodder'
'Jaroslaw Mazurek'
'Herman S. Overkleeft'
'Jeroen D. C. Cod\'ee'
'Gijsbert A. van der Marel'

_publ_contact_author_address
;
Avantium Technologies B.V.
Zekeringstraat 29
1014 BV Amsterdam
The Netherlands
;
_publ_contact_author_email ' jaroslaw.mazurek@avantium.com '
_publ_contact_author_name ' Jaroslaw Mazurek'
_publ_section_title
;
 Equatorial Anomeric Triflates from Mannuronic Acid Esters
;
_journal_name_full 'Journal of the American Chemical Society'
_journal_page_first 12080
_journal_page_last 12081
_journal_paper_doi 10.1021/ja905008p
_journal_volume 131
_journal_year 2009
_chemical_absolute_configuration rm
_chemical_formula_moiety 'C16 H17 N3 O7'
_chemical_formula_sum 'C16 H17 N3 O7'
_chemical_formula_weight 363.33
_chemical_name_systematic
;
Methyl 4-O-acetyl-2-azido-3-O-benzyl-2-deoxy-1-lactone--
D-mannopyranosyluronate
;
_space_group_IT_number 4
_symmetry_cell_setting monoclinic
_symmetry_space_group_name_Hall 'P 2yb'
_symmetry_space_group_name_H-M 'P 1 21 1'
_atom_sites_solution_hydrogens difmap
_atom_sites_solution_primary direct
_atom_sites_solution_secondary difmap
_audit_creation_method SHELXL-97
_cell_angle_alpha 90.00
_cell_angle_beta 112.923(7)
_cell_angle_gamma 90.00
_cell_formula_units_Z 2
_cell_length_a 10.914(2)
_cell_length_b 7.502(2)
_cell_length_c 11.151(3)
_cell_measurement_reflns_used 3797
_cell_measurement_temperature 120(2)
_cell_measurement_theta_max 32.577
_cell_measurement_theta_min 0.998
_cell_volume 840.9(4)
_computing_cell_refinement 'HKL Scalepack (Otwinowski & Minor 1997)'
_computing_data_collection KappaCCD
_computing_data_reduction
;
'Denzo and Scalepak (Otwinowski & Minor, 1997)'
;
_computing_structure_refinement 'SHELXL-97 (Sheldrick, 1997)'
_computing_structure_solution 'SHELXS-97 (Sheldrick, 1990)'
_diffrn_ambient_temperature 120(2)
_diffrn_measured_fraction_theta_max 0.990
_diffrn_measurement_device KappaCCD
_diffrn_measurement_method CCD
_diffrn_orient_matrix_type X=UH
_diffrn_orient_matrix_UB_11 0.02945
_diffrn_orient_matrix_UB_12 0.06805
_diffrn_orient_matrix_UB_13 0.06633
_diffrn_orient_matrix_UB_21 -0.12731
_diffrn_orient_matrix_UB_22 0.02713
_diffrn_orient_matrix_UB_23 0.02868
_diffrn_orient_matrix_UB_31 0.01226
_diffrn_orient_matrix_UB_32 -0.03688
_diffrn_orient_matrix_UB_33 0.08928
_diffrn_radiation_monochromator graphite
_diffrn_radiation_source 'fine-focus sealed tube'
_diffrn_radiation_type MoK\a
_diffrn_radiation_wavelength_id all
_diffrn_reflns_av_R_equivalents 0.0309
_diffrn_reflns_av_sigmaI/netI 0.0370
_diffrn_reflns_limit_h_max 16
_diffrn_reflns_limit_h_min -16
_diffrn_reflns_limit_k_max 9
_diffrn_reflns_limit_k_min -11
_diffrn_reflns_limit_l_max 15
_diffrn_reflns_limit_l_min -16
_diffrn_reflns_number 8917
_diffrn_reflns_theta_full 32.50
_diffrn_reflns_theta_max 32.50
_diffrn_reflns_theta_min 3.34
_exptl_absorpt_coefficient_mu 0.114
_exptl_absorpt_correction_type none
_exptl_crystal_colour colourless
_exptl_crystal_density_diffrn 1.435
_exptl_crystal_description block
_exptl_crystal_F_000 380
_exptl_crystal_size_max 0.40
_exptl_crystal_size_mid 0.30
_exptl_crystal_size_min 0.15
_refine_diff_density_max 0.273
_refine_diff_density_min -0.247
_refine_diff_density_rms 0.072
_refine_ls_extinction_method none
_refine_ls_goodness_of_fit_ref 1.039
_refine_ls_hydrogen_treatment refxyz
_refine_ls_matrix_type full
_refine_ls_number_parameters 303
_refine_ls_number_reflns 5756
_refine_ls_number_restraints 1
_refine_ls_restrained_S_all 1.039
_refine_ls_R_factor_all 0.0561
_refine_ls_R_factor_gt 0.0430
_refine_ls_shift/su_max 0.001
_refine_ls_shift/su_mean 0.000
_refine_ls_structure_factor_coef Fsqd
_refine_ls_weighting_details 'calc w=1/[\s^2^(Fo^2^)+(0.0397P)^2^+0.1753P] where P=(Fo^2^+2Fc^2^)/3'
_refine_ls_weighting_scheme calc
_refine_ls_wR_factor_gt 0.0926
_refine_ls_wR_factor_ref 0.0999
_reflns_number_gt 2801
_reflns_number_total 3213
_reflns_threshold_expression >2sigma(I)
_cod_data_source_file ja905008p_si_002.cif
_cod_data_source_block I_at_120k
_cod_original_sg_symbol_H-M 'P 21 '
_cod_database_code 4104947

loop_
_symmetry_equiv_pos_as_xyz
'x, y, z'
'-x, y+1/2, -z'

loop_
_atom_site_label
_atom_site_type_symbol
_atom_site_fract_x
_atom_site_fract_y
_atom_site_fract_z
_atom_site_U_iso_or_equiv
_atom_site_adp_type
_atom_site_occupancy
_atom_site_symmetry_multiplicity
_atom_site_calc_flag
O1 O 0.32301(12) 0.64698(18) 0.35323(13) 0.0255(3) Uani 1 1 d
C2 C 0.40541(16) 0.5573(2) 0.33497(16) 0.0214(3) Uani 1 1 d
C3 C 0.47207(16) 0.3960(3) 0.41890(16) 0.0208(3) Uani 1 1 d
H3 H 0.5608(19) 0.433(3) 0.485(2) 0.017(5) Uiso 1 1 d
N4 N 0.40119(15) 0.3319(2) 0.49884(15) 0.0258(3) Uani 1 1 d
N5 N 0.28019(15) 0.3046(2) 0.44174(15) 0.0257(3) Uani 1 1 d
N6 N 0.17047(17) 0.2740(3) 0.40668(18) 0.0355(4) Uani 1 1 d
C7 C 0.49760(16) 0.2510(2) 0.33640(17) 0.0205(3) Uani 1 1 d
H7 H 0.537(2) 0.141(3) 0.389(2) 0.022(5) Uiso 1 1 d
O8 O 0.37228(12) 0.21195(17) 0.23704(12) 0.0222(3) Uani 1 1 d
C9 C 0.35691(18) 0.0322(3) 0.18691(18) 0.0248(3) Uani 1 1 d
H9A H 0.354(2) -0.053(4) 0.253(3) 0.042(7) Uiso 1 1 d
H9B H 0.434(2) -0.001(4) 0.164(3) 0.036(6) Uiso 1 1 d
C10 C 0.22947(16) 0.0273(2) 0.06776(17) 0.0218(3) Uani 1 1 d
C11 C 0.11702(18) 0.1179(3) 0.06647(19) 0.0268(4) Uani 1 1 d
H11 H 0.124(2) 0.183(4) 0.146(3) 0.038(7) Uiso 1 1 d
C12 C 0.00088(18) 0.1199(3) -0.0456(2) 0.0283(4) Uani 1 1 d
H12 H -0.077(2) 0.189(4) -0.045(3) 0.033(6) Uiso 1 1 d
C13 C -0.00457(18) 0.0301(3) -0.15636(19) 0.0277(4) Uani 1 1 d
H13 H -0.083(2) 0.028(3) -0.231(2) 0.023(5) Uiso 1 1 d
C14 C 0.10622(18) -0.0644(3) -0.15438(19) 0.0272(4) Uani 1 1 d
H14 H 0.098(2) -0.129(4) -0.234(3) 0.040(7) Uiso 1 1 d
C15 C 0.22292(17) -0.0652(3) -0.04277(18) 0.0239(3) Uani 1 1 d
H15 H 0.298(2) -0.127(3) -0.042(2) 0.019(5) Uiso 1 1 d
C16 C 0.58902(16) 0.3310(2) 0.27481(16) 0.0208(3) Uani 1 1 d
H16 H 0.610(2) 0.243(3) 0.225(2) 0.016(5) Uiso 1 1 d
O17 O 0.70891(11) 0.39597(18) 0.37735(12) 0.0234(3) Uani 1 1 d
C18 C 0.80483(17) 0.2699(3) 0.43488(18) 0.0257(4) Uani 1 1 d
O19 O 0.79406(14) 0.1187(2) 0.39739(14) 0.0322(3) Uani 1 1 d
C20 C 0.9198(2) 0.3465(3) 0.5462(2) 0.0345(4) Uani 1 1 d
H20A H 0.893(3) 0.385(5) 0.607(3) 0.052 Uiso 1 1 d
H20B H 0.953(3) 0.457(5) 0.520(3) 0.052 Uiso 1 1 d
H20C H 0.991(3) 0.261(5) 0.588(3) 0.052 Uiso 1 1 d
C21 C 0.51926(17) 0.4876(2) 0.18896(17) 0.0214(3) Uani 1 1 d
H21 H 0.583(2) 0.569(3) 0.173(2) 0.024(6) Uiso 1 1 d
C22 C 0.42485(16) 0.4184(2) 0.05533(16) 0.0215(3) Uani 1 1 d
O23 O 0.46082(12) 0.3070(2) -0.00222(13) 0.0283(3) Uani 1 1 d
O24 O 0.30764(12) 0.49826(19) 0.01098(13) 0.0256(3) Uani 1 1 d
C25 C 0.2168(2) 0.4405(3) -0.1175(2) 0.0304(4) Uani 1 1 d
H25A H 0.259(3) 0.472(5) -0.179(3) 0.046 Uiso 1 1 d
H25B H 0.135(3) 0.501(4) -0.134(3) 0.046 Uiso 1 1 d
H25C H 0.200(3) 0.314(5) -0.116(3) 0.046 Uiso 1 1 d
O26 O 0.45013(13) 0.60648(18) 0.24301(12) 0.0239(3) Uani 1 1 d

loop_
_atom_site_aniso_label
_atom_site_aniso_U_11
_atom_site_aniso_U_22
_atom_site_aniso_U_33
_atom_site_aniso_U_23
_atom_site_aniso_U_13
_atom_site_aniso_U_12
O1 0.0245(6) 0.0247(7) 0.0273(6) -0.0008(5) 0.0101(5) 0.0013(5)
C2 0.0233(7) 0.0209(8) 0.0187(7) -0.0010(6) 0.0067(6) -0.0017(6)
C3 0.0222(7) 0.0215(8) 0.0193(7) 0.0013(6) 0.0086(6) 0.0011(6)
N4 0.0249(6) 0.0316(8) 0.0212(7) 0.0041(6) 0.0095(5) 0.0013(6)
N5 0.0293(7) 0.0253(8) 0.0243(7) 0.0053(6) 0.0126(6) 0.0023(6)
N6 0.0285(8) 0.0455(11) 0.0331(9) 0.0069(8) 0.0127(7) -0.0022(8)
C7 0.0198(7) 0.0208(8) 0.0203(7) 0.0021(6) 0.0071(6) 0.0011(6)
O8 0.0217(5) 0.0193(6) 0.0227(6) -0.0011(5) 0.0056(5) 0.0000(5)
C9 0.0260(8) 0.0193(8) 0.0246(8) -0.0005(6) 0.0050(6) 0.0008(6)
C10 0.0226(7) 0.0189(8) 0.0237(8) -0.0005(6) 0.0086(6) -0.0012(6)
C11 0.0262(8) 0.0269(9) 0.0280(9) -0.0037(7) 0.0113(7) 0.0025(7)
C12 0.0233(8) 0.0282(9) 0.0326(9) -0.0017(8) 0.0099(7) 0.0011(7)
C13 0.0234(8) 0.0289(10) 0.0278(9) -0.0013(7) 0.0068(7) -0.0031(7)
C14 0.0281(8) 0.0290(10) 0.0257(8) -0.0054(7) 0.0118(7) -0.0041(7)
C15 0.0213(7) 0.0241(9) 0.0273(8) -0.0020(7) 0.0105(6) -0.0009(7)
C16 0.0207(7) 0.0215(8) 0.0188(7) -0.0008(6) 0.0061(5) -0.0002(6)
O17 0.0200(5) 0.0249(6) 0.0234(6) -0.0014(5) 0.0062(4) -0.0022(5)
C18 0.0228(7) 0.0319(10) 0.0245(8) 0.0016(7) 0.0116(6) 0.0018(7)
O19 0.0328(7) 0.0311(8) 0.0305(7) -0.0007(6) 0.0101(5) 0.0067(6)
C20 0.0257(8) 0.0387(12) 0.0328(10) -0.0012(9) 0.0047(7) 0.0010(9)
C21 0.0244(7) 0.0199(8) 0.0218(7) -0.0008(6) 0.0112(6) -0.0002(6)
C22 0.0237(7) 0.0226(8) 0.0192(7) 0.0027(7) 0.0095(6) -0.0012(6)
O23 0.0277(6) 0.0338(7) 0.0245(6) -0.0057(6) 0.0114(5) 0.0006(6)
O24 0.0253(6) 0.0261(7) 0.0220(6) 0.0003(5) 0.0057(5) 0.0025(5)
C25 0.0289(8) 0.0338(11) 0.0229(8) 0.0013(8) 0.0040(7) 0.0001(8)
O26 0.0323(6) 0.0199(6) 0.0219(6) 0.0002(5) 0.0131(5) 0.0021(5)

loop_
_atom_type_symbol
_atom_type_description
_atom_type_scat_dispersion_real
_atom_type_scat_dispersion_imag
_atom_type_scat_source
C C 0.0033 0.0016 'International Tables Vol C Tables 4.2.6.8 and 6.1.1.4'
H H 0.0000 0.0000 'International Tables Vol C Tables 4.2.6.8 and 6.1.1.4'
N N 0.0061 0.0033 'International Tables Vol C Tables 4.2.6.8 and 6.1.1.4'
O O 0.0106 0.0060 'International Tables Vol C Tables 4.2.6.8 and 6.1.1.4'

loop_
_diffrn_radiation_wavelength
0.71073

loop_
_geom_angle_atom_site_label_1
_geom_angle_atom_site_label_2
_geom_angle_atom_site_label_3
_geom_angle
O1 C2 O26 119.48(16)
O1 C2 C3 123.23(15)
O26 C2 C3 117.09(14)
N4 C3 C7 113.36(15)
N4 C3 C2 113.13(14)
C7 C3 C2 110.60(13)
N4 C3 H3 103.3(12)
C7 C3 H3 107.2(12)
C2 C3 H3 108.8(13)
N5 N4 C3 116.71(14)
N6 N5 N4 170.25(19)
O8 C7 C3 105.84(13)
O8 C7 C16 109.19(13)
C3 C7 C16 107.17(14)
O8 C7 H7 110.6(13)
C3 C7 H7 111.7(13)
C16 C7 H7 112.1(12)
C7 O8 C9 115.30(13)
O8 C9 C10 107.02(14)
O8 C9 H9A 110.6(19)
C10 C9 H9A 110.8(16)
O8 C9 H9B 110.4(16)
C10 C9 H9B 110.3(15)
H9A C9 H9B 108(2)
C15 C10 C11 119.42(16)
C15 C10 C9 120.35(16)
C11 C10 C9 120.23(17)
C12 C11 C10 120.25(18)
C12 C11 H11 121.9(14)
C10 C11 H11 117.8(14)
C13 C12 C11 120.17(18)
C13 C12 H12 121.2(15)
C11 C12 H12 118.7(15)
C12 C13 C14 119.76(17)
C12 C13 H13 120.4(14)
C14 C13 H13 119.7(14)
C15 C14 C13 120.17(17)
C15 C14 H14 122.3(15)
C13 C14 H14 117.6(15)
C14 C15 C10 120.20(16)
C14 C15 H15 120.2(14)
C10 C15 H15 119.6(14)
O17 C16 C21 108.31(15)
O17 C16 C7 108.87(13)
C21 C16 C7 109.29(13)
O17 C16 H16 110.3(12)
C21 C16 H16 110.1(13)
C7 C16 H16 110.0(13)
C18 O17 C16 115.36(15)
O19 C18 O17 122.44(17)
O19 C18 C20 126.17(19)
O17 C18 C20 111.38(18)
C18 C20 H20A 110.1(19)
C18 C20 H20B 111.4(18)
H20A C20 H20B 102(3)
C18 C20 H20C 113.5(19)
H20A C20 H20C 107(3)
H20B C20 H20C 112(2)
O26 C21 C16 115.46(14)
O26 C21 C22 110.62(14)
C16 C21 C22 109.38(15)
O26 C21 H21 102.2(14)
C16 C21 H21 111.9(13)
C22 C21 H21 106.8(13)
O23 C22 O24 125.59(16)
O23 C22 C21 121.03(15)
O24 C22 C21 113.30(15)
C22 O24 C25 114.98(15)
O24 C25 H25A 106.7(16)
O24 C25 H25B 106.2(18)
H25A C25 H25B 114(2)
O24 C25 H25C 109.8(17)
H25A C25 H25C 113(3)
H25B C25 H25C 108(3)
C2 O26 C21 123.51(15)

loop_
_geom_bond_atom_site_label_1
_geom_bond_atom_site_label_2
_geom_bond_distance
O1 C2 1.202(2)
C2 O26 1.347(2)
C2 C3 1.529(3)
C3 N4 1.470(2)
C3 C7 1.519(2)
C3 H3 1.00(2)
N4 N5 1.239(2)
N5 N6 1.129(2)
C7 O8 1.415(2)
C7 C16 1.537(2)
C7 H7 1.01(2)
O8 C9 1.444(2)
C9 C10 1.504(2)
C9 H9A 0.99(3)
C9 H9B 1.01(2)
C10 C15 1.392(3)
C10 C11 1.398(2)
C11 C12 1.391(3)
C11 H11 0.99(3)
C12 C13 1.388(3)
C12 H12 1.00(3)
C13 C14 1.394(3)
C13 H13 0.94(2)
C14 C15 1.392(3)
C14 H14 0.99(3)
C15 H15 0.93(2)
C16 O17 1.446(2)
C16 C21 1.520(3)
C16 H16 0.95(2)
O17 C18 1.371(2)
C18 O19 1.199(3)
C18 C20 1.494(3)
C20 H20A 0.88(3)
C20 H20B 0.99(4)
C20 H20C 0.98(3)
C21 O26 1.443(2)
C21 C22 1.535(2)
C21 H21 1.00(2)
C22 O23 1.208(2)
C22 O24 1.322(2)
O24 C25 1.455(2)
C25 H25A 1.00(3)
C25 H25B 0.95(3)
C25 H25C 0.97(4)
